data_4303279
loop_
_publ_author_name
'Hung Huy Nguyen'
'Jesudas J. Jegathesh'
'Pedro I. da S. Maia'
'Victor M. Deflon'
'Ronald Gust'
'Silke Bergemann'
'Ulrich Abram'

_publ_contact_author
;
      Ulrich Abram
      Free University of Berlin     
      Institute of Chemistry             
      Fabeckstrasse 34-36                     
      D-14195 Berlin         
      Germany                          
;
_publ_contact_author_email abram@chemie.fu-berlin.de
_publ_contact_author_fax '0049 (0)30 838 52676'
_publ_contact_author_phone '0049 (0)30 838 54002'
_publ_section_title
;
Synthesis, Structural Characterization, and Biological Evaluation of
Oxorhenium(V) Complexes with a Novel Type of Thiosemicarbazones Derived
from N-[N',N'-Dialkylamino(thiocarbonyl)]benzimidoyl Chlorides
;
_journal_name_full 'Inorganic Chemistry'
_journal_page_first 9356
_journal_page_last 9364
_journal_paper_doi 10.1021/ic901160v
_journal_volume 48
_journal_year 2009
_chemical_formula_moiety 'C19 H27 Cl N5 O Re S2'
_chemical_formula_sum 'C19 H27 Cl N5 O Re S2'
_chemical_formula_weight 627.23
_chemical_name_common '[ReOCl(Hexamethylenetsc-Et2bzm)]'
_chemical_name_systematic
;
N-(N',N'- Diethylaminothiocarbonyl)-N''-(N-1-Hexamethyleneimine
carbothioamide)benzamidinato(chloro)oxorhenium(V)
;
_space_group_IT_number 4
_symmetry_cell_setting monoclinic
_symmetry_space_group_name_Hall 'P 2yb'
_symmetry_space_group_name_H-M 'P 1 21 1'
_atom_sites_solution_hydrogens geom
_atom_sites_solution_primary heavy
_atom_sites_solution_secondary difmap
_audit_creation_method SHELXL-97
_cell_angle_alpha 90.00
_cell_angle_beta 106.74(1)
_cell_angle_gamma 90.00
_cell_formula_units_Z 2
_cell_length_a 9.234(1)
_cell_length_b 10.908(1)
_cell_length_c 11.795(1)
_cell_measurement_reflns_used 9639
_cell_measurement_temperature 200(2)
_cell_measurement_theta_max 29.57
_cell_measurement_theta_min 2.30
_cell_volume 1137.7(2)
_computing_cell_refinement 'STOE X-AREA'
_computing_data_collection 'STOE X-AREA'
_computing_data_reduction 'STOE X-RED'
_computing_molecular_graphics ORTEP3
_computing_publication_material WinGX
_computing_structure_refinement 'SHELXL-97 (Sheldrick, 1997)'
_computing_structure_solution 'SHELXS-97 (Sheldrick, 1997)'
_diffrn_ambient_temperature 200(2)
_diffrn_detector_area_resol_mean 6.67
_diffrn_measured_fraction_theta_full 0.990
_diffrn_measured_fraction_theta_max 0.990
_diffrn_measurement_device_type 'STOE IPDS 2T'
_diffrn_measurement_method 'rotation method'
_diffrn_radiation_monochromator graphite
_diffrn_radiation_source 'fine-focus sealed tube'
_diffrn_radiation_type MoK\a
_diffrn_radiation_wavelength 0.71073
_diffrn_reflns_av_R_equivalents 0.0645
_diffrn_reflns_av_sigmaI/netI 0.0611
_diffrn_reflns_limit_h_max 12
_diffrn_reflns_limit_h_min -12
_diffrn_reflns_limit_k_max 14
_diffrn_reflns_limit_k_min -14
_diffrn_reflns_limit_l_max 16
_diffrn_reflns_limit_l_min -12
_diffrn_reflns_number 8488
_diffrn_reflns_theta_full 29.19
_diffrn_reflns_theta_max 29.19
_diffrn_reflns_theta_min 1.80
_diffrn_standards_decay_% 0.5
_exptl_absorpt_coefficient_mu 5.662
_exptl_absorpt_correction_T_max 0.6202
_exptl_absorpt_correction_T_min 0.4971
_exptl_absorpt_correction_type integration
_exptl_absorpt_process_details 'STOE X-RED'
_exptl_crystal_colour 'red plate'
_exptl_crystal_density_diffrn 1.831
_exptl_crystal_density_method 'not measured'
_exptl_crystal_description plate
_exptl_crystal_F_000 616
_exptl_crystal_size_max 0.400
_exptl_crystal_size_mid 0.213
_exptl_crystal_size_min 0.040
_refine_diff_density_max 4.319
_refine_diff_density_min -2.099
_refine_diff_density_rms 0.202
_refine_ls_abs_structure_details 'Flack H D (1983), Acta Cryst. A39, 876-881'
_refine_ls_abs_structure_Flack 0.043(14)
_refine_ls_extinction_method none
_refine_ls_goodness_of_fit_ref 1.028
_refine_ls_hydrogen_treatment constr
_refine_ls_matrix_type full
_refine_ls_number_parameters 263
_refine_ls_number_reflns 6038
_refine_ls_number_restraints 1
_refine_ls_restrained_S_all 1.028
_refine_ls_R_factor_all 0.0576
_refine_ls_R_factor_gt 0.0459
_refine_ls_shift/su_max 0.001
_refine_ls_shift/su_mean 0.000
_refine_ls_structure_factor_coef Fsqd
_refine_ls_weighting_details 'calc w=1/[\s^2^(Fo^2^)+(0.0820P)^2^+0.0000P] where P=(Fo^2^+2Fc^2^)/3'
_refine_ls_weighting_scheme calc
_refine_ls_wR_factor_gt 0.1122
_refine_ls_wR_factor_ref 0.1231
_reflns_number_gt 5158
_reflns_number_total 6038
_reflns_threshold_expression >2sigma(I)
_cod_data_source_file ic901160v_si_001_4.cif
_cod_data_source_block hnrot
_cod_depositor_comments
;
The following automatic conversions were performed:
'_refine_ls_hydrogen_treatment' value 'Constr' changed to 'constr'
according to '/home/saulius/struct/CIF-dictionaries/cif_core.dic'
dictionary named 'cif_core.dic' version 2.4.1 from 2010-06-29.

Automatic conversion script
Id: cif_fix_enum 1527 2010-12-29 10:47:43Z saulius 
;
_cod_original_sg_symbol_H-M 'P 21'
_cod_database_code 4303279

loop_
_symmetry_equiv_pos_as_xyz
'x, y, z'
'-x, y+1/2, -z'

loop_
_atom_site_label
_atom_site_type_symbol
_atom_site_fract_x
_atom_site_fract_y
_atom_site_fract_z
_atom_site_U_iso_or_equiv
_atom_site_adp_type
_atom_site_occupancy
_atom_site_symmetry_multiplicity
_atom_site_calc_flag
_atom_site_refinement_flags
_atom_site_disorder_assembly
_atom_site_disorder_group
Re Re 0.32966(3) 0.25433(3) 0.21705(3) 0.02746(9) Uani 1 1 d . . .
O10 O 0.2179(9) 0.2158(6) 0.0849(8) 0.0418(17) Uani 1 1 d . . .
Cl Cl 0.3477(4) 0.0870(2) 0.3469(3) 0.0517(7) Uani 1 1 d . . .
S1 S 0.5732(3) 0.1938(2) 0.2335(2) 0.0344(5) Uani 1 1 d . . .
C2 C 0.6326(10) 0.2995(8) 0.1448(9) 0.0304(18) Uani 1 1 d . . .
N3 N 0.6108(9) 0.4220(7) 0.1504(9) 0.0345(18) Uani 1 1 d . . .
C4 C 0.5122(10) 0.4785(8) 0.1924(8) 0.0268(17) Uani 1 1 d . . .
N5 N 0.3820(9) 0.4344(6) 0.2067(7) 0.0265(14) Uani 1 1 d . . .
N7 N 0.2789(9) 0.5257(7) 0.2172(7) 0.0257(14) Uani 1 1 d . . .
C8 C 0.1839(9) 0.4908(8) 0.2717(8) 0.0262(16) Uani 1 1 d . . .
S9 S 0.1892(3) 0.3396(2) 0.3272(2) 0.0315(4) Uani 1 1 d . . .
C31 C 0.5526(9) 0.6107(8) 0.2183(8) 0.0264(17) Uani 1 1 d . . .
C32 C 0.5507(11) 0.6634(10) 0.3236(10) 0.036(2) Uani 1 1 d . . .
H32 H 0.5181 0.6191 0.3791 0.043 Uiso 1 1 calc R . .
C33 C 0.5992(13) 0.7857(9) 0.3462(11) 0.044(3) Uani 1 1 d . . .
H33 H 0.5972 0.8219 0.4171 0.052 Uiso 1 1 calc R . .
C34 C 0.6483(11) 0.8517(9) 0.2680(13) 0.049(3) Uani 1 1 d . . .
H34 H 0.6752 0.9336 0.2828 0.059 Uiso 1 1 calc R . .
C35 C 0.6581(13) 0.7955(10) 0.1652(13) 0.041(3) Uani 1 1 d . . .
H35 H 0.6972 0.8391 0.1129 0.049 Uiso 1 1 calc R . .
C36 C 0.6107(11) 0.6758(9) 0.1386(10) 0.0313(19) Uani 1 1 d . . .
H36 H 0.6174 0.6392 0.0691 0.038 Uiso 1 1 calc R . .
N6 N 0.7031(12) 0.2600(15) 0.0717(10) 0.055(2) Uani 1 1 d . . .
C41 C 0.7476(12) 0.1303(9) 0.0661(11) 0.038(2) Uani 1 1 d . . .
H41A H 0.7593 0.1158 -0.0119 0.045 Uiso 1 1 calc R . .
H41B H 0.6646 0.0794 0.0732 0.045 Uiso 1 1 calc R . .
C42 C 0.8900(14) 0.0869(13) 0.1567(14) 0.055(3) Uani 1 1 d . . .
H42A H 0.9071 0.0021 0.1429 0.082 Uiso 1 1 calc R . .
H42B H 0.8790 0.0963 0.2347 0.082 Uiso 1 1 calc R . .
H42C H 0.9745 0.1348 0.1501 0.082 Uiso 1 1 calc R . .
C43 C 0.7222(14) 0.3591(19) -0.0401(18) 0.091(7) Uani 1 1 d . . .
H43A H 0.7191 0.3174 -0.1134 0.109 Uiso 1 1 calc R . .
H43B H 0.6518 0.4272 -0.0547 0.109 Uiso 1 1 calc R . .
C44 C 0.862(3) 0.390(2) 0.024(2) 0.160(17) Uani 1 1 d . . .
H44A H 0.9033 0.4486 -0.0186 0.240 Uiso 1 1 calc R . .
H44B H 0.9249 0.3179 0.0392 0.240 Uiso 1 1 calc R . .
H44C H 0.8586 0.4246 0.0980 0.240 Uiso 1 1 calc R . .
N51 N 0.0721(9) 0.5664(7) 0.2818(8) 0.0308(16) Uani 1 1 d . . .
C52 C -0.0269(11) 0.5363(10) 0.3571(10) 0.036(2) Uani 1 1 d . . .
H52A H -0.0399 0.4481 0.3576 0.044 Uiso 1 1 calc R . .
H52B H -0.1256 0.5725 0.3222 0.044 Uiso 1 1 calc R . .
C53 C 0.0326(15) 0.5800(11) 0.4821(11) 0.046(3) Uani 1 1 d . . .
H53A H 0.1226 0.5331 0.5206 0.055 Uiso 1 1 calc R . .
H53B H -0.0423 0.5623 0.5231 0.055 Uiso 1 1 calc R . .
C54 C 0.0722(16) 0.7172(12) 0.4972(14) 0.055(3) Uani 1 1 d . . .
H54A H -0.0172 0.7642 0.4575 0.066 Uiso 1 1 calc R . .
H54B H 0.0984 0.7371 0.5808 0.066 Uiso 1 1 calc R . .
C55 C 0.2015(16) 0.758(2) 0.4494(11) 0.064(3) Uani 1 1 d . . .
H55A H 0.2448 0.8316 0.4910 0.077 Uiso 1 1 calc R . .
H55B H 0.2792 0.6948 0.4698 0.077 Uiso 1 1 calc R . .
C56 C 0.1662(15) 0.7820(8) 0.3193(12) 0.047(3) Uani 1 1 d . . .
H56A H 0.1205 0.8626 0.3037 0.056 Uiso 1 1 calc R . .
H56B H 0.2609 0.7849 0.2992 0.056 Uiso 1 1 calc R . .
C57 C 0.0641(11) 0.6925(10) 0.2378(10) 0.039(2) Uani 1 1 d . . .
H57A H -0.0393 0.7211 0.2220 0.047 Uiso 1 1 calc R . .
H57B H 0.0885 0.6921 0.1632 0.047 Uiso 1 1 calc R . .

loop_
_atom_site_aniso_label
_atom_site_aniso_U_11
_atom_site_aniso_U_22
_atom_site_aniso_U_33
_atom_site_aniso_U_23
_atom_site_aniso_U_13
_atom_site_aniso_U_12
Re 0.02698(13) 0.02412(13) 0.03565(15) -0.0031(3) 0.01597(10) -0.0047(2)
O10 0.042(4) 0.037(4) 0.053(4) -0.015(3) 0.024(3) -0.015(3)
Cl 0.0704(19) 0.0305(12) 0.0698(19) 0.0134(12) 0.0452(16) 0.0039(12)
S1 0.0325(11) 0.0306(11) 0.0458(13) 0.0072(9) 0.0203(10) 0.0053(9)
C2 0.028(4) 0.022(3) 0.046(5) -0.006(3) 0.020(4) -0.010(3)
N3 0.033(4) 0.021(3) 0.062(5) -0.004(3) 0.034(4) -0.006(3)
C4 0.022(4) 0.027(4) 0.036(5) -0.005(3) 0.015(3) -0.006(3)
N5 0.029(3) 0.015(3) 0.040(4) 0.001(3) 0.017(3) -0.002(3)
N7 0.022(3) 0.022(3) 0.038(4) 0.004(3) 0.017(3) 0.001(3)
C8 0.019(4) 0.030(4) 0.029(4) -0.003(3) 0.006(3) -0.002(3)
S9 0.0340(11) 0.0275(10) 0.0407(11) 0.0014(9) 0.0227(9) -0.0018(8)
C31 0.020(4) 0.021(3) 0.040(5) -0.007(3) 0.011(3) -0.004(3)
C32 0.032(5) 0.033(5) 0.046(6) -0.010(4) 0.015(4) -0.005(4)
C33 0.040(5) 0.029(6) 0.056(6) -0.022(4) 0.005(5) 0.000(4)
C34 0.029(5) 0.021(4) 0.088(10) -0.006(5) 0.000(6) -0.003(3)
C35 0.030(5) 0.021(4) 0.069(8) 0.007(4) 0.009(5) 0.000(3)
C36 0.028(5) 0.025(4) 0.042(5) -0.001(4) 0.011(4) -0.004(4)
N6 0.077(6) 0.023(4) 0.088(6) -0.004(8) 0.060(5) -0.010(7)
C41 0.043(5) 0.023(4) 0.054(6) -0.008(4) 0.026(5) 0.000(4)
C42 0.038(6) 0.053(7) 0.078(9) -0.023(6) 0.023(6) -0.017(5)
C43 0.025(5) 0.124(15) 0.109(14) -0.071(12) -0.006(7) 0.023(7)
C44 0.110(16) 0.16(2) 0.14(2) -0.105(19) -0.077(17) 0.102(17)
N51 0.027(4) 0.033(4) 0.039(4) 0.000(3) 0.021(3) -0.001(3)
C52 0.027(4) 0.041(5) 0.051(6) -0.006(4) 0.028(4) 0.000(4)
C53 0.052(6) 0.044(6) 0.050(6) 0.007(5) 0.030(5) 0.004(5)
C54 0.054(7) 0.052(7) 0.064(8) -0.008(5) 0.024(6) 0.015(5)
C55 0.077(8) 0.054(6) 0.059(6) -0.015(10) 0.016(6) -0.041(9)
C56 0.065(7) 0.017(5) 0.061(7) 0.005(3) 0.025(6) 0.002(3)
C57 0.031(5) 0.046(6) 0.043(6) 0.011(4) 0.015(4) 0.011(4)

loop_
_atom_type_symbol
_atom_type_description
_atom_type_scat_dispersion_real
_atom_type_scat_dispersion_imag
_atom_type_scat_source
C C 0.0033 0.0016 'International Tables Vol C Tables 4.2.6.8 and 6.1.1.4'
H H 0.0000 0.0000 'International Tables Vol C Tables 4.2.6.8 and 6.1.1.4'
N N 0.0061 0.0033 'International Tables Vol C Tables 4.2.6.8 and 6.1.1.4'
O O 0.0106 0.0060 'International Tables Vol C Tables 4.2.6.8 and 6.1.1.4'
S S 0.1246 0.1234 'International Tables Vol C Tables 4.2.6.8 and 6.1.1.4'
Cl Cl 0.1484 0.1585 'International Tables Vol C Tables 4.2.6.8 and 6.1.1.4'
Re Re -1.0185 7.2310 'International Tables Vol C Tables 4.2.6.8 and 6.1.1.4'

loop_
_geom_angle_atom_site_label_1
_geom_angle_atom_site_label_2
_geom_angle_atom_site_label_3
_geom_angle
_geom_angle_site_symmetry_1
_geom_angle_site_symmetry_3
_geom_angle_publ_flag
O10 Re N5 106.4(3) . . ?
O10 Re S9 109.7(3) . . ?
N5 Re S9 79.9(2) . . ?
O10 Re S1 109.6(3) . . ?
N5 Re S1 92.2(2) . . ?
S9 Re S1 140.55(9) . . ?
O10 Re Cl 108.9(3) . . ?
N5 Re Cl 144.4(2) . . ?
S9 Re Cl 83.75(9) . . ?
S1 Re Cl 80.71(10) . . ?
C2 S1 Re 103.2(3) . . ?
N6 C2 N3 118.1(10) . . ?
N6 C2 S1 118.9(9) . . ?
N3 C2 S1 123.0(7) . . ?
C4 N3 C2 127.7(8) . . ?
N3 C4 N5 128.4(8) . . ?
N3 C4 C31 111.8(7) . . ?
N5 C4 C31 119.7(7) . . ?
C4 N5 N7 114.1(7) . . ?
C4 N5 Re 125.9(6) . . ?
N7 N5 Re 120.0(5) . . ?
C8 N7 N5 114.2(7) . . ?
N7 C8 N51 120.8(8) . . ?
N7 C8 S9 120.7(7) . . ?
N51 C8 S9 118.4(7) . . ?
C8 S9 Re 97.4(3) . . ?
C32 C31 C36 120.1(9) . . ?
C32 C31 C4 121.3(9) . . ?
C36 C31 C4 118.1(8) . . ?
C31 C32 C33 118.7(11) . . ?
C34 C33 C32 122.0(11) . . ?
C33 C34 C35 118.8(9) . . ?
C36 C35 C34 121.4(12) . . ?
C35 C36 C31 118.9(11) . . ?
C2 N6 C41 123.2(11) . . ?
C2 N6 C43 118.3(13) . . ?
C41 N6 C43 117.8(9) . . ?
N6 C41 C42 117.6(10) . . ?
C44 C43 N6 91(2) . . ?
C8 N51 C57 120.2(8) . . ?
C8 N51 C52 122.3(8) . . ?
C57 N51 C52 116.3(8) . . ?
N51 C52 C53 113.9(9) . . ?
C52 C53 C54 115.6(10) . . ?
C55 C54 C53 115.1(12) . . ?
C56 C55 C54 117.9(12) . . ?
C57 C56 C55 116.9(10) . . ?
N51 C57 C56 115.3(9) . . ?

loop_
_geom_bond_atom_site_label_1
_geom_bond_atom_site_label_2
_geom_bond_distance
_geom_bond_site_symmetry_2
_geom_bond_publ_flag
Re O10 1.657(8) . ?
Re N5 2.035(7) . ?
Re S9 2.282(2) . ?
Re S1 2.298(2) . ?
Re Cl 2.357(3) . ?
S1 C2 1.748(9) . ?
C2 N6 1.294(14) . ?
C2 N3 1.356(12) . ?
N3 C4 1.309(11) . ?
C4 N5 1.350(11) . ?
C4 C31 1.499(11) . ?
N5 N7 1.407(10) . ?
N7 C8 1.286(11) . ?
C8 N51 1.353(11) . ?
C8 S9 1.770(9) . ?
C31 C32 1.374(13) . ?
C31 C36 1.402(14) . ?
C32 C33 1.408(15) . ?
C33 C34 1.348(19) . ?
C34 C35 1.38(2) . ?
C35 C36 1.384(15) . ?
N6 C41 1.480(18) . ?
N6 C43 1.75(3) . ?
C41 C42 1.512(18) . ?
C43 C44 1.34(2) . ?
N51 C57 1.464(13) . ?
N51 C52 1.483(12) . ?
C52 C53 1.495(17) . ?
C53 C54 1.538(18) . ?
C54 C55 1.525(19) . ?
C55 C56 1.498(18) . ?
C56 C57 1.498(16) . ?
